data_4341323
loop_
_publ_author_name
'Rausch, Janek'
'Lorenz, Volker'
'Hrib, Cristian G.'
'Frettl\"oh, Vanessa'
'Adlung, Matthias'
'Wickleder, Claudia'
'Hilfert, Liane'
'Jones, Peter G.'
'Edelmann, Frank T.'

_publ_section_title
;
 Heterometallic europium disiloxanediolates: synthesis, structural
 diversity, and photoluminescence properties.
;
_journal_issue 21
_journal_name_full 'Inorganic chemistry'
_journal_page_first 11662
_journal_page_last 11674
_journal_paper_doi 10.1021/ic501837x
_journal_volume 53
_journal_year 2014
_chemical_formula_sum 'C60 H70 Cl2 Eu Li3 O12 Si4'
_chemical_formula_weight 1339.20
_chemical_name_systematic
; 
 ? 
;
_space_group_IT_number 14
_symmetry_cell_setting monoclinic
_symmetry_space_group_name_Hall '-P 2yn'
_symmetry_space_group_name_H-M 'P 1 21/n 1'
_atom_sites_solution_hydrogens geom
_atom_sites_solution_primary direct
_atom_sites_solution_secondary difmap
_audit_creation_method SHELXL-97
_cell_angle_alpha 90.00
_cell_angle_beta 111.22(3)
_cell_angle_gamma 90.00
_cell_formula_units_Z 4
_cell_length_a 10.932(2)
_cell_length_b 47.919(10)
_cell_length_c 13.137(3)
_cell_measurement_reflns_used 24749
_cell_measurement_temperature 143(2)
_cell_measurement_theta_max 29.55
_cell_measurement_theta_min 1.87
_cell_volume 6415(3)
_computing_cell_refinement 'STOE X-AREA'
_computing_data_collection 'STOE X-AREA'
_computing_data_reduction 'STOE X-RED'
_computing_molecular_graphics 'Bruker SHELXTL v4.5'
_computing_publication_material 'Bruker SHELXTL v4.5'
_computing_structure_refinement 'SHELXL-97 (Sheldrick, 1997)'
_computing_structure_solution 'SHELXS-97 (Sheldrick, 1990)'
_diffrn_ambient_temperature 143(2)
_diffrn_detector_area_resol_mean 6.67
_diffrn_measured_fraction_theta_full 0.883
_diffrn_measured_fraction_theta_max 0.887
_diffrn_measurement_device_type 'STOE IPDS 2T'
_diffrn_measurement_method 'rotation method'
_diffrn_radiation_monochromator graphite
_diffrn_radiation_source 'fine-focus sealed tube'
_diffrn_radiation_type MoK\a
_diffrn_radiation_wavelength 0.71073
_diffrn_reflns_av_R_equivalents 0.0633
_diffrn_reflns_av_sigmaI/netI 0.0733
_diffrn_reflns_limit_h_max 13
_diffrn_reflns_limit_h_min -11
_diffrn_reflns_limit_k_max 53
_diffrn_reflns_limit_k_min -59
_diffrn_reflns_limit_l_max 16
_diffrn_reflns_limit_l_min -16
_diffrn_reflns_number 22808
_diffrn_reflns_theta_full 26.00
_diffrn_reflns_theta_max 26.37
_diffrn_reflns_theta_min 1.87
_exptl_absorpt_coefficient_mu 1.193
_exptl_absorpt_correction_type none
_exptl_crystal_colour colourless
_exptl_crystal_density_diffrn 1.387
_exptl_crystal_density_method 'not measured'
_exptl_crystal_description prism
_exptl_crystal_F_000 2752
_exptl_crystal_size_max 0.40
_exptl_crystal_size_mid 0.32
_exptl_crystal_size_min 0.28
_refine_diff_density_max 0.619
_refine_diff_density_min -1.170
_refine_diff_density_rms 0.093
_refine_ls_extinction_coef 0.00039(8)
_refine_ls_extinction_expression Fc^*^=kFc[1+0.001xFc^2^\l^3^/sin(2\q)]^-1/4^
_refine_ls_extinction_method SHELXL
_refine_ls_goodness_of_fit_ref 0.908
_refine_ls_hydrogen_treatment mixed
_refine_ls_matrix_type full
_refine_ls_number_parameters 746
_refine_ls_number_reflns 11651
_refine_ls_number_restraints 0
_refine_ls_restrained_S_all 0.908
_refine_ls_R_factor_all 0.0629
_refine_ls_R_factor_gt 0.0377
_refine_ls_shift/su_max 0.002
_refine_ls_shift/su_mean 0.000
_refine_ls_structure_factor_coef Fsqd
_refine_ls_weighting_details 'calc w=1/[\s^2^(Fo^2^)+(0.0436P)^2^+0.0000P] where P=(Fo^2^+2Fc^2^)/3'
_refine_ls_weighting_scheme calc
_refine_ls_wR_factor_gt 0.0789
_refine_ls_wR_factor_ref 0.0852
_reflns_number_gt 8354
_reflns_number_total 11651
_reflns_threshold_expression >2sigma(I)
_cod_data_source_file ic501837x_si_002.cif
_cod_data_source_block ip190
_cod_depositor_comments 'Adding full bibliography for 4341323--4341328.cif.'
_cod_original_cell_volume 6415(2)
_cod_original_sg_symbol_H-M 'P 21/n'
_cod_database_code 4341323

loop_
_symmetry_equiv_pos_as_xyz
'x, y, z'
'-x+1/2, y+1/2, -z+1/2'
'-x, -y, -z'
'x-1/2, -y-1/2, z-1/2'

loop_
_atom_site_label
_atom_site_type_symbol
_atom_site_fract_x
_atom_site_fract_y
_atom_site_fract_z
_atom_site_U_iso_or_equiv
_atom_site_adp_type
_atom_site_occupancy
_atom_site_symmetry_multiplicity
_atom_site_calc_flag
_atom_site_refinement_flags
Eu Eu 0.442124(18) 0.871143(4) -0.756548(14) 0.01764(6) Uani 1 1 d .
Cl1 Cl 0.19517(9) 0.86827(2) -0.90959(8) 0.0297(2) Uani 1 1 d .
Cl2 Cl 0.70638(10) 0.86288(3) -0.66686(8) 0.0333(2) Uani 1 1 d .
Si1 Si 0.46163(10) 0.79987(2) -0.67946(7) 0.0194(2) Uani 1 1 d .
Si2 Si 0.46118(10) 0.84120(2) -0.50314(7) 0.0195(2) Uani 1 1 d .
Si3 Si 0.43152(11) 0.94512(2) -0.75793(8) 0.0205(2) Uani 1 1 d .
Si4 Si 0.44393(10) 0.91928(2) -0.96122(8) 0.0202(2) Uani 1 1 d .
O1 O 0.4033(2) 0.82327(6) -0.77158(18) 0.0210(5) Uani 1 1 d .
O2 O 0.4955(2) 0.81259(6) -0.55698(18) 0.0209(5) Uani 1 1 d .
O3 O 0.4400(3) 0.86722(6) -0.58447(18) 0.0217(5) Uani 1 1 d .
O4 O 0.4249(3) 0.91576(5) -0.70271(19) 0.0219(6) Uani 1 1 d .
O5 O 0.3941(3) 0.94202(6) -0.89090(18) 0.0230(6) Uani 1 1 d .
O6 O 0.5065(2) 0.89220(6) -0.88879(18) 0.0202(5) Uani 1 1 d .
O7 O 0.3056(3) 0.92017(7) -0.4943(2) 0.0322(7) Uani 1 1 d .
O8 O 0.5636(3) 0.92462(7) -0.4279(2) 0.0322(7) Uani 1 1 d .
O9 O 0.2538(3) 0.80404(8) -1.0217(2) 0.0383(8) Uani 1 1 d .
O10 O 0.0780(3) 0.79877(7) -0.9283(2) 0.0315(6) Uani 1 1 d .
O11 O 0.8555(3) 0.90503(7) -0.8094(2) 0.0300(6) Uani 1 1 d .
O12 O 0.7605(3) 0.85757(7) -0.9048(2) 0.0287(6) Uani 1 1 d .
Li1 Li 0.4328(6) 0.90634(14) -0.5597(5) 0.0223(13) Uani 1 1 d .
Li2 Li 0.2417(7) 0.82106(16) -0.8870(5) 0.0306(15) Uani 1 1 d .
Li3 Li 0.6901(7) 0.88604(17) -0.8306(5) 0.0306(15) Uani 1 1 d .
C1 C 0.3660(5) 0.94037(11) -0.4124(3) 0.0379(11) Uani 1 1 d .
H1A H 0.3166 0.9422 -0.3628 0.045 Uiso 1 1 calc R
H1B H 0.3673 0.9588 -0.4463 0.045 Uiso 1 1 calc R
C2 C 0.5028(5) 0.93079(10) -0.3503(3) 0.0368(11) Uani 1 1 d .
H2A H 0.5525 0.9456 -0.2995 0.044 Uiso 1 1 calc R
H2B H 0.5015 0.9139 -0.3072 0.044 Uiso 1 1 calc R
C3 C 0.1720(5) 0.92668(13) -0.5546(4) 0.0480(13) Uani 1 1 d .
H3A H 0.1220 0.9260 -0.5059 0.072 Uiso 1 1 calc R
H3B H 0.1359 0.9131 -0.6135 0.072 Uiso 1 1 calc R
H3C H 0.1661 0.9454 -0.5857 0.072 Uiso 1 1 calc R
C4 C 0.6974(5) 0.91711(11) -0.3745(3) 0.0386(11) Uani 1 1 d .
H4A H 0.7480 0.9336 -0.3389 0.058 Uiso 1 1 calc R
H4B H 0.7321 0.9098 -0.4282 0.058 Uiso 1 1 calc R
H4C H 0.7044 0.9028 -0.3194 0.058 Uiso 1 1 calc R
C11 C 0.6158(4) 0.78387(8) -0.6862(3) 0.0224(8) Uani 1 1 d .
C12 C 0.7294(4) 0.78060(10) -0.5943(3) 0.0313(9) Uani 1 1 d .
H12 H 0.7310 0.7873 -0.5258 0.038 Uiso 1 1 calc R
C13 C 0.8402(5) 0.76779(12) -0.6005(4) 0.0424(12) Uani 1 1 d .
H13 H 0.9168 0.7659 -0.5369 0.051 Uiso 1 1 calc R
C14 C 0.8388(5) 0.75775(11) -0.6994(4) 0.0450(12) Uani 1 1 d .
H14 H 0.9141 0.7487 -0.7037 0.054 Uiso 1 1 calc R
C15 C 0.7285(5) 0.76082(11) -0.7916(4) 0.0382(11) Uani 1 1 d .
H15 H 0.7277 0.7540 -0.8597 0.046 Uiso 1 1 calc R
C16 C 0.6176(4) 0.77385(10) -0.7852(3) 0.0305(9) Uani 1 1 d .
H16 H 0.5419 0.7760 -0.8495 0.037 Uiso 1 1 calc R
C21 C 0.3449(4) 0.77017(8) -0.6911(3) 0.0219(8) Uani 1 1 d .
C22 C 0.3202(4) 0.74919(9) -0.7700(3) 0.0310(9) Uani 1 1 d .
H22 H 0.3590 0.7508 -0.8239 0.037 Uiso 1 1 calc R
C23 C 0.2420(5) 0.72627(10) -0.7733(4) 0.0370(10) Uani 1 1 d .
H23 H 0.2282 0.7125 -0.8283 0.044 Uiso 1 1 calc R
C24 C 0.1838(4) 0.72354(10) -0.6960(3) 0.0341(10) Uani 1 1 d .
H24 H 0.1305 0.7078 -0.6970 0.041 Uiso 1 1 calc R
C25 C 0.2046(4) 0.74403(10) -0.6175(3) 0.0317(9) Uani 1 1 d .
H25 H 0.1651 0.7424 -0.5642 0.038 Uiso 1 1 calc R
C26 C 0.2823(4) 0.76691(9) -0.6156(3) 0.0273(8) Uani 1 1 d .
H26 H 0.2937 0.7809 -0.5616 0.033 Uiso 1 1 calc R
C31 C 0.3056(4) 0.83502(9) -0.4764(3) 0.0237(8) Uani 1 1 d .
C32 C 0.2940(4) 0.81653(10) -0.3984(3) 0.0312(9) Uani 1 1 d .
H32 H 0.3698 0.8070 -0.3519 0.037 Uiso 1 1 calc R
C33 C 0.1749(5) 0.81176(10) -0.3872(3) 0.0388(11) Uani 1 1 d .
H33 H 0.1698 0.7989 -0.3338 0.047 Uiso 1 1 calc R
C34 C 0.0634(5) 0.82546(12) -0.4526(4) 0.0441(13) Uani 1 1 d .
H34 H -0.0184 0.8219 -0.4451 0.053 Uiso 1 1 calc R
C35 C 0.0716(5) 0.84458(13) -0.5298(4) 0.0431(12) Uani 1 1 d .
H35 H -0.0041 0.8545 -0.5742 0.052 Uiso 1 1 calc R
C36 C 0.1910(4) 0.84889(11) -0.5410(3) 0.0341(10) Uani 1 1 d .
H36 H 0.1956 0.8617 -0.5946 0.041 Uiso 1 1 calc R
C41 C 0.6061(4) 0.84605(8) -0.3731(3) 0.0239(8) Uani 1 1 d .
C42 C 0.7326(4) 0.84498(9) -0.3760(3) 0.0295(9) Uani 1 1 d .
H42 H 0.7427 0.8414 -0.4437 0.035 Uiso 1 1 calc R
C43 C 0.8439(5) 0.84895(10) -0.2834(3) 0.0365(10) Uani 1 1 d .
H43 H 0.9287 0.8481 -0.2877 0.044 Uiso 1 1 calc R
C44 C 0.8296(5) 0.85415(10) -0.1844(3) 0.0423(12) Uani 1 1 d .
H44 H 0.9051 0.8570 -0.1205 0.051 Uiso 1 1 calc R
C45 C 0.7076(5) 0.85523(10) -0.1782(3) 0.0395(12) Uani 1 1 d .
H45 H 0.6988 0.8587 -0.1100 0.047 Uiso 1 1 calc R
C46 C 0.5958(5) 0.85126(9) -0.2714(3) 0.0330(10) Uani 1 1 d .
H46 H 0.5116 0.8521 -0.2660 0.040 Uiso 1 1 calc R
C51 C 0.3132(4) 0.97088(9) -0.7375(3) 0.0242(8) Uani 1 1 d .
C52 C 0.1802(4) 0.97151(9) -0.8051(3) 0.0298(9) Uani 1 1 d .
H52 H 0.1497 0.9596 -0.8672 0.036 Uiso 1 1 calc R
C53 C 0.0926(4) 0.98918(11) -0.7828(4) 0.0390(11) Uani 1 1 d .
H53 H 0.0030 0.9894 -0.8296 0.047 Uiso 1 1 calc R
C54 C 0.1354(5) 1.00652(10) -0.6927(4) 0.0400(11) Uani 1 1 d .
H54 H 0.0751 1.0185 -0.6771 0.048 Uiso 1 1 calc R
C55 C 0.2661(5) 1.00640(10) -0.6252(4) 0.0389(11) Uani 1 1 d .
H55 H 0.2961 1.0184 -0.5635 0.047 Uiso 1 1 calc R
C56 C 0.3532(5) 0.98872(10) -0.6479(3) 0.0332(10) Uani 1 1 d .
H56 H 0.4428 0.9888 -0.6009 0.040 Uiso 1 1 calc R
C61 C 0.6022(4) 0.96002(10) -0.6968(3) 0.0285(9) Uani 1 1 d .
C62 C 0.6364(5) 0.98612(10) -0.7223(4) 0.0381(11) Uani 1 1 d .
H62 H 0.5710 0.9976 -0.7720 0.046 Uiso 1 1 calc R
C63 C 0.7654(6) 0.99602(12) -0.6767(5) 0.0537(15) Uani 1 1 d .
H63 H 0.7872 1.0139 -0.6962 0.064 Uiso 1 1 calc R
C64 C 0.8605(5) 0.97965(15) -0.6035(4) 0.0563(17) Uani 1 1 d .
H64 H 0.9479 0.9864 -0.5719 0.068 Uiso 1 1 calc R
C65 C 0.8297(5) 0.95360(14) -0.5756(4) 0.0491(15) Uani 1 1 d .
H65 H 0.8956 0.9424 -0.5251 0.059 Uiso 1 1 calc R
C66 C 0.7010(4) 0.94374(12) -0.6220(3) 0.0351(11) Uani 1 1 d .
H66 H 0.6800 0.9257 -0.6027 0.042 Uiso 1 1 calc R
C71 C 0.2993(4) 0.91185(9) -1.0896(3) 0.0243(8) Uani 1 1 d .
C72 C 0.1787(5) 0.92447(14) -1.1123(4) 0.0492(14) Uani 1 1 d .
H72 H 0.1662 0.9368 -1.0602 0.059 Uiso 1 1 calc R
C73 C 0.0749(6) 0.91939(16) -1.2106(4) 0.0636(18) Uani 1 1 d .
H73 H -0.0079 0.9280 -1.2244 0.076 Uiso 1 1 calc R
C74 C 0.0926(5) 0.90193(13) -1.2872(4) 0.0515(15) Uani 1 1 d .
H74 H 0.0220 0.8985 -1.3540 0.062 Uiso 1 1 calc R
C75 C 0.2109(5) 0.88948(13) -1.2674(3) 0.0479(13) Uani 1 1 d .
H75 H 0.2231 0.8776 -1.3209 0.058 Uiso 1 1 calc R
C76 C 0.3140(5) 0.89411(11) -1.1690(3) 0.0376(11) Uani 1 1 d .
H76 H 0.3958 0.8851 -1.1556 0.045 Uiso 1 1 calc R
C81 C 0.5695(4) 0.93688(9) -1.0065(3) 0.0225(8) Uani 1 1 d .
C82 C 0.5843(4) 0.96599(9) -1.0037(3) 0.0309(9) Uani 1 1 d .
H82 H 0.5330 0.9772 -0.9746 0.037 Uiso 1 1 calc R
C83 C 0.6723(5) 0.97873(11) -1.0428(3) 0.0371(10) Uani 1 1 d .
H83 H 0.6805 0.9985 -1.0404 0.044 Uiso 1 1 calc R
C84 C 0.7482(5) 0.96296(11) -1.0853(3) 0.0358(10) Uani 1 1 d .
H84 H 0.8083 0.9718 -1.1122 0.043 Uiso 1 1 calc R
C85 C 0.7360(4) 0.93419(10) -1.0884(3) 0.0309(10) Uani 1 1 d .
H85 H 0.7882 0.9232 -1.1172 0.037 Uiso 1 1 calc R
C86 C 0.6477(4) 0.92120(9) -1.0495(3) 0.0263(8) Uani 1 1 d .
H86 H 0.6403 0.9014 -1.0522 0.032 Uiso 1 1 calc R
C91 C 0.1263(4) 0.79558(10) -1.0888(3) 0.0361(10) Uani 1 1 d .
H91A H 0.1308 0.7829 -1.1467 0.043 Uiso 1 1 calc R
H91B H 0.0730 0.8120 -1.1240 0.043 Uiso 1 1 calc R
C92 C 0.0652(5) 0.78092(11) -1.0183(3) 0.0402(11) Uani 1 1 d .
H92A H -0.0286 0.7771 -1.0603 0.048 Uiso 1 1 calc R
H92B H 0.1103 0.7630 -0.9920 0.048 Uiso 1 1 calc R
C93 C 0.3187(6) 0.81950(18) -1.0802(4) 0.072(2) Uani 1 1 d .
H93A H 0.3417 0.8070 -1.1294 0.108 Uiso 1 1 calc R
H93B H 0.3987 0.8280 -1.0285 0.108 Uiso 1 1 calc R
H93C H 0.2602 0.8342 -1.1229 0.108 Uiso 1 1 calc R
C94 C 0.0148(4) 0.78686(11) -0.8595(4) 0.0380(10) Uani 1 1 d .
H94A H -0.0796 0.7852 -0.9009 0.057 Uiso 1 1 calc R
H94B H 0.0293 0.7990 -0.7961 0.057 Uiso 1 1 calc R
H94C H 0.0517 0.7683 -0.8348 0.057 Uiso 1 1 calc R
C95 C 0.9347(4) 0.88967(11) -0.8551(3) 0.0333(10) Uani 1 1 d .
H95A H 1.0288 0.8926 -0.8114 0.040 Uiso 1 1 calc R
H95B H 0.9177 0.8960 -0.9308 0.040 Uiso 1 1 calc R
C96 C 0.9008(4) 0.85955(10) -0.8545(3) 0.0301(9) Uani 1 1 d .
H96A H 0.9435 0.8485 -0.8959 0.036 Uiso 1 1 calc R
H96B H 0.9306 0.8524 -0.7787 0.036 Uiso 1 1 calc R
C97 C 0.8828(5) 0.93432(10) -0.8052(3) 0.0325(10) Uani 1 1 d .
H97A H 0.9693 0.9379 -0.7493 0.049 Uiso 1 1 calc R
H97B H 0.8157 0.9445 -0.7869 0.049 Uiso 1 1 calc R
H97C H 0.8822 0.9406 -0.8764 0.049 Uiso 1 1 calc R
C98 C 0.7163(5) 0.82952(11) -0.9056(4) 0.0475(12) Uani 1 1 d .
H98A H 0.7403 0.8185 -0.9585 0.071 Uiso 1 1 calc R
H98B H 0.6208 0.8294 -0.9261 0.071 Uiso 1 1 calc R
H98C H 0.7576 0.8214 -0.8326 0.071 Uiso 1 1 calc R

loop_
_atom_site_aniso_label
_atom_site_aniso_U_11
_atom_site_aniso_U_22
_atom_site_aniso_U_33
_atom_site_aniso_U_23
_atom_site_aniso_U_13
_atom_site_aniso_U_12
Eu 0.02047(9) 0.01383(8) 0.01980(9) -0.00078(8) 0.00871(6) -0.00036(9)
Cl1 0.0221(4) 0.0254(5) 0.0392(5) 0.0037(4) 0.0082(4) 0.0001(4)
Cl2 0.0255(5) 0.0420(7) 0.0330(5) 0.0102(4) 0.0115(4) 0.0056(4)
Si1 0.0218(5) 0.0145(5) 0.0208(5) -0.0017(4) 0.0063(4) 0.0005(4)
Si2 0.0231(5) 0.0162(5) 0.0197(5) -0.0008(4) 0.0082(4) 0.0012(4)
Si3 0.0248(5) 0.0148(5) 0.0237(5) -0.0014(4) 0.0112(4) -0.0001(4)
Si4 0.0220(5) 0.0180(5) 0.0215(5) 0.0010(4) 0.0089(4) 0.0008(4)
O1 0.0255(14) 0.0146(13) 0.0208(12) -0.0010(10) 0.0059(10) -0.0012(11)
O2 0.0222(13) 0.0171(14) 0.0214(12) -0.0013(10) 0.0057(10) -0.0004(11)
O3 0.0307(14) 0.0154(14) 0.0211(11) 0.0005(10) 0.0119(10) 0.0007(11)
O4 0.0311(14) 0.0112(13) 0.0256(12) -0.0018(10) 0.0128(11) 0.0026(11)
O5 0.0271(14) 0.0206(14) 0.0237(12) 0.0012(10) 0.0119(11) 0.0040(12)
O6 0.0209(13) 0.0202(14) 0.0223(12) 0.0016(10) 0.0112(10) 0.0000(11)
O7 0.0329(16) 0.0315(18) 0.0311(14) -0.0003(13) 0.0104(12) 0.0070(14)
O8 0.0323(16) 0.0338(18) 0.0253(13) -0.0015(12) 0.0040(12) 0.0001(14)
O9 0.0340(17) 0.049(2) 0.0297(14) -0.0092(14) 0.0092(13) -0.0092(16)
O10 0.0315(16) 0.0260(16) 0.0360(15) -0.0031(13) 0.0109(12) -0.0071(13)
O11 0.0286(15) 0.0257(17) 0.0403(15) -0.0008(12) 0.0181(12) -0.0009(13)
O12 0.0272(14) 0.0234(16) 0.0376(15) 0.0005(12) 0.0141(12) 0.0008(13)
Li1 0.024(3) 0.020(3) 0.022(3) -0.006(3) 0.007(2) -0.002(3)
Li2 0.029(4) 0.025(4) 0.030(3) -0.002(3) 0.003(3) -0.007(3)
Li3 0.025(3) 0.030(4) 0.039(4) 0.009(3) 0.015(3) 0.003(3)
C1 0.053(3) 0.032(3) 0.030(2) -0.0009(19) 0.018(2) 0.012(2)
C2 0.052(3) 0.033(3) 0.0219(19) -0.0052(17) 0.0097(19) 0.002(2)
C3 0.031(2) 0.057(4) 0.052(3) 0.008(2) 0.009(2) 0.012(2)
C4 0.038(3) 0.032(3) 0.037(2) 0.0026(19) 0.0023(19) -0.001(2)
C11 0.0241(19) 0.0160(19) 0.0277(18) 0.0000(15) 0.0101(15) -0.0025(16)
C12 0.024(2) 0.035(3) 0.033(2) -0.0042(18) 0.0078(17) 0.0026(19)
C13 0.027(2) 0.042(3) 0.053(3) 0.001(2) 0.008(2) 0.007(2)
C14 0.039(3) 0.036(3) 0.071(3) 0.000(2) 0.034(2) 0.011(2)
C15 0.047(3) 0.036(3) 0.045(2) -0.005(2) 0.033(2) 0.002(2)
C16 0.038(2) 0.025(2) 0.030(2) 0.0022(17) 0.0150(18) -0.0005(19)
C21 0.0229(19) 0.0135(19) 0.0267(18) -0.0024(15) 0.0059(15) 0.0025(15)
C22 0.035(2) 0.021(2) 0.038(2) -0.0089(18) 0.0138(18) -0.0030(19)
C23 0.036(2) 0.019(2) 0.049(2) -0.0090(19) 0.008(2) -0.0050(19)
C24 0.028(2) 0.020(2) 0.049(2) 0.0035(18) 0.0082(19) -0.0053(18)
C25 0.033(2) 0.029(2) 0.032(2) 0.0021(18) 0.0089(17) -0.0053(19)
C26 0.028(2) 0.023(2) 0.0278(19) -0.0010(16) 0.0063(16) -0.0031(18)
C31 0.031(2) 0.022(2) 0.0199(17) -0.0039(15) 0.0111(16) -0.0021(17)
C32 0.039(2) 0.027(2) 0.031(2) -0.0007(17) 0.0165(18) 0.000(2)
C33 0.057(3) 0.032(3) 0.040(2) -0.0079(19) 0.032(2) -0.015(2)
C34 0.041(3) 0.052(3) 0.052(3) -0.025(2) 0.032(2) -0.020(3)
C35 0.026(2) 0.057(4) 0.042(2) -0.008(2) 0.008(2) 0.000(2)
C36 0.031(2) 0.041(3) 0.032(2) 0.0008(19) 0.0142(18) 0.001(2)
C41 0.036(2) 0.0104(17) 0.0239(18) 0.0021(14) 0.0091(16) 0.0034(16)
C42 0.034(2) 0.021(2) 0.0295(19) -0.0021(16) 0.0075(17) 0.0021(18)
C43 0.032(2) 0.030(2) 0.038(2) -0.0048(19) 0.0014(18) 0.000(2)
C44 0.048(3) 0.027(3) 0.033(2) -0.0021(19) -0.008(2) 0.003(2)
C45 0.064(3) 0.027(3) 0.022(2) -0.0041(17) 0.008(2) 0.004(2)
C46 0.052(3) 0.024(2) 0.0233(19) -0.0020(16) 0.0128(18) 0.004(2)
C51 0.029(2) 0.018(2) 0.0290(19) 0.0008(15) 0.0156(16) -0.0011(17)
C52 0.029(2) 0.020(2) 0.043(2) 0.0031(17) 0.0162(18) 0.0010(17)
C53 0.028(2) 0.032(3) 0.062(3) 0.007(2) 0.023(2) 0.002(2)
C54 0.050(3) 0.022(2) 0.067(3) 0.004(2) 0.043(2) 0.005(2)
C55 0.056(3) 0.024(2) 0.049(3) -0.006(2) 0.034(2) 0.003(2)
C56 0.039(2) 0.028(2) 0.037(2) -0.0007(18) 0.0201(19) 0.002(2)
C61 0.028(2) 0.028(2) 0.033(2) -0.0101(17) 0.0156(17) -0.0021(18)
C62 0.041(3) 0.026(2) 0.054(3) -0.013(2) 0.025(2) -0.008(2)
C63 0.058(3) 0.041(3) 0.083(4) -0.036(3) 0.050(3) -0.029(3)
C64 0.035(3) 0.082(5) 0.058(3) -0.042(3) 0.024(2) -0.023(3)
C65 0.025(2) 0.080(5) 0.042(3) -0.020(3) 0.012(2) -0.002(3)
C66 0.029(2) 0.049(3) 0.030(2) -0.006(2) 0.0141(17) -0.002(2)
C71 0.027(2) 0.021(2) 0.0251(18) 0.0042(15) 0.0090(16) 0.0013(17)
C72 0.032(3) 0.064(4) 0.042(3) -0.008(2) 0.002(2) 0.008(3)
C73 0.036(3) 0.078(5) 0.056(3) 0.004(3) -0.008(3) 0.008(3)
C74 0.048(3) 0.059(4) 0.032(2) 0.008(2) -0.004(2) -0.015(3)
C75 0.053(3) 0.058(4) 0.029(2) -0.012(2) 0.009(2) -0.016(3)
C76 0.038(2) 0.039(3) 0.034(2) -0.009(2) 0.0120(19) 0.002(2)
C81 0.0229(19) 0.024(2) 0.0204(17) 0.0011(15) 0.0073(14) -0.0010(16)
C82 0.040(2) 0.018(2) 0.040(2) 0.0054(17) 0.0200(19) -0.0002(18)
C83 0.040(3) 0.031(3) 0.042(2) 0.006(2) 0.017(2) -0.004(2)
C84 0.040(2) 0.037(3) 0.034(2) 0.0064(19) 0.0174(19) -0.008(2)
C85 0.032(2) 0.040(3) 0.0236(19) -0.0007(18) 0.0134(17) -0.003(2)
C86 0.032(2) 0.025(2) 0.0241(18) -0.0009(16) 0.0123(16) -0.0046(18)
C91 0.035(2) 0.034(3) 0.030(2) -0.0037(18) 0.0015(18) -0.003(2)
C92 0.044(3) 0.032(3) 0.036(2) -0.009(2) 0.004(2) -0.013(2)
C93 0.065(4) 0.108(7) 0.054(3) -0.014(3) 0.033(3) -0.036(4)
C94 0.030(2) 0.034(3) 0.053(3) 0.007(2) 0.020(2) 0.001(2)
C95 0.025(2) 0.035(3) 0.045(2) -0.007(2) 0.0191(18) -0.0001(19)
C96 0.026(2) 0.026(2) 0.041(2) 0.0002(18) 0.0146(18) 0.0062(18)
C97 0.035(2) 0.032(3) 0.028(2) -0.0058(18) 0.0080(18) -0.004(2)
C98 0.042(3) 0.024(3) 0.076(3) -0.005(2) 0.021(3) -0.004(2)

loop_
_atom_type_symbol
_atom_type_description
_atom_type_scat_dispersion_real
_atom_type_scat_dispersion_imag
_atom_type_scat_source
C C 0.0033 0.0016 'International Tables Vol C Tables 4.2.6.8 and 6.1.1.4'
H H 0.0000 0.0000 'International Tables Vol C Tables 4.2.6.8 and 6.1.1.4'
Li Li -0.0003 0.0001 'International Tables Vol C Tables 4.2.6.8 and 6.1.1.4'
O O 0.0106 0.0060 'International Tables Vol C Tables 4.2.6.8 and 6.1.1.4'
Si Si 0.0817 0.0704 'International Tables Vol C Tables 4.2.6.8 and 6.1.1.4'
Eu Eu -0.1578 3.6682 'International Tables Vol C Tables 4.2.6.8 and 6.1.1.4'
Cl Cl 0.1484 0.1585 'International Tables Vol C Tables 4.2.6.8 and 6.1.1.4'

loop_
_geom_angle_atom_site_label_1
_geom_angle_atom_site_label_2
_geom_angle_atom_site_label_3
_geom_angle
O3 Eu O4 74.80(9)
O3 Eu O6 153.04(9)
O4 Eu O6 84.62(9)
O3 Eu O1 86.32(9)
O4 Eu O1 156.47(9)
O6 Eu O1 117.32(9)
O3 Eu Cl1 111.42(7)
O4 Eu Cl1 96.04(7)
O6 Eu Cl1 87.58(7)
O1 Eu Cl1 77.66(6)
O3 Eu Cl2 87.06(7)
O4 Eu Cl2 101.28(7)
O6 Eu Cl2 79.98(7)
O1 Eu Cl2 91.46(7)
Cl1 Eu Cl2 157.53(3)
O3 Eu Li1 37.49(14)
O4 Eu Li1 37.35(14)
O6 Eu Li1 119.58(14)
O1 Eu Li1 122.92(14)
Cl1 Eu Li1 108.55(12)
Cl2 Eu Li1 93.88(12)
O3 Eu Li3 128.33(14)
O4 Eu Li3 93.33(16)
O6 Eu Li3 34.59(13)
O1 Eu Li3 109.55(16)
Cl1 Eu Li3 119.85(12)
Cl2 Eu Li3 45.40(12)
Li1 Eu Li3 114.05(18)
O3 Eu Li2 102.32(14)
O4 Eu Li2 137.11(15)
O6 Eu Li2 104.61(14)
O1 Eu Li2 33.78(14)
Cl1 Eu Li2 44.11(13)
Cl2 Eu Li2 121.47(14)
Li1 Eu Li2 127.75(18)
Li3 Eu Li2 118.17(19)
O3 Eu Si3 94.33(7)
O4 Eu Si3 19.70(6)
O6 Eu Si3 65.23(7)
O1 Eu Si3 168.46(7)
Cl1 Eu Si3 91.43(3)
Cl2 Eu Si3 100.08(3)
Li1 Eu Si3 56.84(13)
Li3 Eu Si3 79.02(14)
Li2 Eu Si3 135.53(13)
O3 Eu Si1 70.01(7)
O4 Eu Si1 144.80(6)
O6 Eu Si1 128.86(7)
O1 Eu Si1 20.88(6)
Cl1 Eu Si1 95.92(3)
Cl2 Eu Si1 77.99(3)
Li1 Eu Si1 107.49(13)
Li3 Eu Si1 108.91(14)
Li2 Eu Si1 53.48(13)
Si3 Eu Si1 164.24(2)
O3 Eu Si4 144.19(7)
O4 Eu Si4 69.48(6)
O6 Eu Si4 20.99(7)
O1 Eu Si4 128.83(6)
Cl1 Eu Si4 75.49(3)
Cl2 Eu Si4 97.26(4)
Li1 Eu Si4 106.70(13)
Li3 Eu Si4 53.17(13)
Li2 Eu Si4 105.38(12)
Si3 Eu Si4 49.87(2)
Si1 Eu Si4 145.71(2)
Li2 Cl1 Eu 80.88(16)
Li3 Cl2 Eu 79.63(17)
O1 Si1 O2 111.67(15)
O1 Si1 C21 113.28(16)
O2 Si1 C21 105.54(15)
O1 Si1 C11 111.55(16)
O2 Si1 C11 108.11(15)
C21 Si1 C11 106.30(18)
O1 Si1 Li2 29.77(16)
O2 Si1 Li2 125.09(18)
C21 Si1 Li2 83.58(18)
C11 Si1 Li2 121.15(18)
O1 Si1 Eu 31.19(9)
O2 Si1 Eu 83.72(10)
C21 Si1 Eu 137.44(12)
C11 Si1 Eu 109.95(13)
Li2 Si1 Eu 58.88(14)
O3 Si2 O2 111.19(13)
O3 Si2 C41 112.39(16)
O2 Si2 C41 104.22(15)
O3 Si2 C31 108.95(17)
O2 Si2 C31 108.13(16)
C41 Si2 C31 111.85(17)
O3 Si2 Eu 28.15(9)
O2 Si2 Eu 83.06(9)
C41 Si2 Eu 123.06(13)
C31 Si2 Eu 119.14(12)
O4 Si3 O5 111.54(14)
O4 Si3 C51 111.57(16)
O5 Si3 C51 106.93(16)
O4 Si3 C61 109.94(18)
O5 Si3 C61 108.22(16)
C51 Si3 C61 108.51(19)
O4 Si3 Eu 28.80(9)
O5 Si3 Eu 84.87(10)
C51 Si3 Eu 132.82(13)
C61 Si3 Eu 110.55(15)
O6 Si4 O5 111.03(13)
O6 Si4 C81 110.24(16)
O5 Si4 C81 107.97(17)
O6 Si4 C71 114.66(17)
O5 Si4 C71 106.71(17)
C81 Si4 C71 105.88(16)
O6 Si4 Li3 31.73(17)
O5 Si4 Li3 115.63(17)
C81 Si4 Li3 79.44(18)
C71 Si4 Li3 133.4(2)
O6 Si4 Eu 31.23(9)
O5 Si4 Eu 84.91(10)
C81 Si4 Eu 137.38(12)
C71 Si4 Eu 108.84(13)
Li3 Si4 Eu 58.81(13)
Si1 O1 Li2 125.0(3)
Si1 O1 Eu 127.93(13)
Li2 O1 Eu 102.4(3)
Si1 O2 Si2 136.74(17)
Si2 O3 Li1 130.9(2)
Si2 O3 Eu 132.45(15)
Li1 O3 Eu 96.0(2)
Si3 O4 Li1 131.6(2)
Si3 O4 Eu 131.50(13)
Li1 O4 Eu 96.0(2)
Si4 O5 Si3 130.47(17)
Si4 O6 Li3 121.8(3)
Si4 O6 Eu 127.78(14)
Li3 O6 Eu 101.2(2)
C1 O7 C3 112.0(4)
C1 O7 Li1 110.3(3)
C3 O7 Li1 124.7(3)
C4 O8 C2 111.1(3)
C4 O8 Li1 126.9(3)
C2 O8 Li1 109.5(3)
C91 O9 C93 112.5(4)
C91 O9 Li2 107.7(3)
C93 O9 Li2 118.1(4)
C92 O10 C94 111.0(4)
C92 O10 Li2 111.0(3)
C94 O10 Li2 129.2(3)
C95 O11 C97 111.9(3)
C95 O11 Li3 111.8(3)
C97 O11 Li3 129.2(4)
C98 O12 C96 111.6(3)
C98 O12 Li3 117.4(4)
C96 O12 Li3 105.5(3)
O4 Li1 O3 93.1(3)
O4 Li1 O7 123.8(4)
O3 Li1 O7 118.5(4)
O4 Li1 O8 120.8(4)
O3 Li1 O8 121.0(3)
O7 Li1 O8 82.7(3)
O4 Li1 Eu 46.65(15)
O3 Li1 Eu 46.54(14)
O7 Li1 Eu 140.7(3)
O8 Li1 Eu 136.5(3)
O1 Li2 O10 138.3(4)
O1 Li2 O9 113.4(4)
O10 Li2 O9 83.1(3)
O1 Li2 Cl1 98.5(3)
O10 Li2 Cl1 110.9(3)
O9 Li2 Cl1 111.6(3)
O1 Li2 C91 140.4(4)
O10 Li2 C91 56.5(2)
O9 Li2 C91 29.03(16)
Cl1 Li2 C91 107.8(3)
O1 Li2 Si1 25.21(14)
O10 Li2 Si1 113.7(3)
O9 Li2 Si1 111.7(3)
Cl1 Li2 Si1 120.0(2)
C91 Li2 Si1 129.8(3)
O1 Li2 Eu 43.85(17)
O10 Li2 Eu 154.4(4)
O9 Li2 Eu 121.1(3)
Cl1 Li2 Eu 55.01(15)
C91 Li2 Eu 143.9(3)
Si1 Li2 Eu 67.64(13)
O6 Li3 O11 140.9(4)
O6 Li3 O12 116.8(4)
O11 Li3 O12 83.5(3)
O6 Li3 Cl2 99.2(3)
O11 Li3 Cl2 109.1(3)
O12 Li3 Cl2 102.1(3)
O6 Li3 C96 146.7(4)
O11 Li3 C96 57.3(2)
O12 Li3 C96 30.29(16)
Cl2 Li3 C96 95.6(3)
O6 Li3 Si4 26.51(14)
O11 Li3 Si4 114.7(3)
O12 Li3 Si4 120.0(3)
Cl2 Li3 Si4 120.9(3)
C96 Li3 Si4 141.3(3)
O6 Li3 Eu 44.23(16)
O11 Li3 Eu 152.0(3)
O12 Li3 Eu 120.4(3)
Cl2 Li3 Eu 54.97(14)
C96 Li3 Eu 138.8(3)
Si4 Li3 Eu 68.01(14)
O7 C1 C2 107.7(4)
O8 C2 C1 107.8(3)
C12 C11 C16 117.4(4)
C12 C11 Si1 122.5(3)
C16 C11 Si1 120.0(3)
C13 C12 C11 121.5(4)
C14 C13 C12 119.9(4)
C15 C14 C13 120.0(4)
C14 C15 C16 120.0(4)
C15 C16 C11 121.2(4)
C22 C21 C26 115.6(4)
C22 C21 Si1 123.2(3)
C26 C21 Si1 121.1(3)
C23 C22 C21 123.0(4)
C22 C23 C24 119.7(4)
C25 C24 C23 119.0(4)
C26 C25 C24 120.7(4)
C25 C26 C21 122.0(4)
C32 C31 C36 116.6(4)
C32 C31 Si2 124.5(3)
C36 C31 Si2 118.9(3)
C33 C32 C31 121.6(4)
C34 C33 C32 120.6(4)
C33 C34 C35 119.5(4)
C36 C35 C34 119.2(5)
C35 C36 C31 122.5(4)
C42 C41 C46 117.0(4)
C42 C41 Si2 119.2(3)
C46 C41 Si2 123.8(3)
C43 C42 C41 122.2(4)
C42 C43 C44 119.1(5)
C45 C44 C43 120.4(4)
C44 C45 C46 120.4(4)
C45 C46 C41 120.9(5)
C56 C51 C52 117.3(4)
C56 C51 Si3 120.2(3)
C52 C51 Si3 122.2(3)
C53 C52 C51 121.0(4)
C54 C53 C52 120.2(4)
C55 C54 C53 119.9(4)
C54 C55 C56 119.7(4)
C55 C56 C51 121.8(4)
C62 C61 C66 117.8(4)
C62 C61 Si3 123.6(4)
C66 C61 Si3 118.7(4)
C61 C62 C63 121.5(5)
C64 C63 C62 119.6(6)
C65 C64 C63 120.5(5)
C64 C65 C66 119.7(5)
C65 C66 C61 121.0(5)
C72 C71 C76 117.6(4)
C72 C71 Si4 122.5(3)
C76 C71 Si4 119.8(3)
C71 C72 C73 121.0(5)
C74 C73 C72 120.0(6)
C75 C74 C73 120.2(5)
C74 C75 C76 120.1(5)
C75 C76 C71 121.1(5)
C86 C81 C82 117.5(4)
C86 C81 Si4 120.6(3)
C82 C81 Si4 121.9(3)
C83 C82 C81 121.2(4)
C84 C83 C82 120.5(5)
C83 C84 C85 119.4(4)
C84 C85 C86 120.5(4)
C85 C86 C81 120.9(4)
O9 C91 C92 108.0(3)
O9 C91 Li2 43.3(2)
C92 C91 Li2 76.5(3)
O10 C92 C91 107.4(4)
O11 C95 C96 107.9(3)
O12 C96 C95 106.7(3)
O12 C96 Li3 44.2(2)
C95 C96 Li3 76.9(3)

loop_
_geom_bond_atom_site_label_1
_geom_bond_atom_site_label_2
_geom_bond_distance
Eu O3 2.277(2)
Eu O4 2.281(3)
Eu O6 2.328(2)
Eu O1 2.328(3)
Eu Cl1 2.7240(14)
Eu Cl2 2.7250(13)
Eu Li1 3.120(6)
Eu Li3 3.274(7)
Eu Li2 3.283(7)
Eu Si3 3.5465(13)
Eu Si1 3.5467(13)
Eu Si4 3.5482(12)
Cl1 Li2 2.314(8)
Cl2 Li3 2.370(7)
Si1 O1 1.603(3)
Si1 O2 1.633(3)
Si1 C21 1.880(4)
Si1 C11 1.882(4)
Si1 Li2 3.082(7)
Si2 O3 1.604(3)
Si2 O2 1.647(3)
Si2 C41 1.877(4)
Si2 C31 1.880(4)
Si3 O4 1.597(3)
Si3 O5 1.650(3)
Si3 C51 1.877(4)
Si3 C61 1.885(4)
Si4 O6 1.608(3)
Si4 O5 1.643(3)
Si4 C81 1.881(4)
Si4 C71 1.882(4)
Si4 Li3 3.063(7)
O1 Li2 1.869(7)
O3 Li1 1.909(7)
O4 Li1 1.903(6)
O6 Li3 1.895(7)
O7 C1 1.420(5)
O7 C3 1.421(5)
O7 Li1 1.994(7)
O8 C4 1.420(5)
O8 C2 1.434(5)
O8 Li1 2.005(7)
O9 C91 1.413(5)
O9 C93 1.428(6)
O9 Li2 1.995(8)
O10 C92 1.424(5)
O10 C94 1.438(5)
O10 Li2 1.984(8)
O11 C95 1.424(5)
O11 C97 1.432(5)
O11 Li3 1.952(8)
O12 C98 1.427(6)
O12 C96 1.437(5)
O12 Li3 1.987(8)
Li2 C91 2.773(8)
Li3 C96 2.745(8)
C1 C2 1.493(7)
C11 C12 1.393(5)
C11 C16 1.393(5)
C12 C13 1.386(6)
C13 C14 1.380(7)
C14 C15 1.373(7)
C15 C16 1.392(6)
C21 C22 1.399(5)
C21 C26 1.402(5)
C22 C23 1.383(6)
C23 C24 1.385(6)
C24 C25 1.382(6)
C25 C26 1.382(6)
C31 C32 1.394(6)
C31 C36 1.400(6)
C32 C33 1.382(6)
C33 C34 1.377(7)
C34 C35 1.394(7)
C35 C36 1.382(6)
C41 C42 1.398(6)
C41 C46 1.402(5)
C42 C43 1.387(6)
C43 C44 1.388(6)
C44 C45 1.365(7)
C45 C46 1.395(6)
C51 C56 1.391(6)
C51 C52 1.403(6)
C52 C53 1.386(6)
C53 C54 1.382(7)
C54 C55 1.382(7)
C55 C56 1.386(6)
C61 C62 1.381(6)
C61 C66 1.404(6)
C62 C63 1.400(7)
C63 C64 1.378(9)
C64 C65 1.376(9)
C65 C66 1.398(6)
C71 C72 1.381(6)
C71 C76 1.400(6)
C72 C73 1.398(7)
C73 C74 1.375(9)
C74 C75 1.362(8)
C75 C76 1.391(6)
C81 C86 1.402(6)
C81 C82 1.403(6)
C82 C83 1.386(6)
C83 C84 1.381(7)
C84 C85 1.384(6)
C85 C86 1.391(6)
C91 C92 1.498(6)
C95 C96 1.491(6)

loop_
_geom_torsion_atom_site_label_1
_geom_torsion_atom_site_label_2
_geom_torsion_atom_site_label_3
_geom_torsion_atom_site_label_4
_geom_torsion
O3 Eu Cl1 Li2 -85.7(2)
O4 Eu Cl1 Li2 -161.69(19)
O6 Eu Cl1 Li2 113.98(19)
O1 Eu Cl1 Li2 -4.67(19)
Cl2 Eu Cl1 Li2 57.9(2)
Li1 Eu Cl1 Li2 -125.6(2)
Li3 Eu Cl1 Li2 100.9(2)
Si3 Eu Cl1 Li2 179.10(18)
Si1 Eu Cl1 Li2 -14.85(18)
Si4 Eu Cl1 Li2 131.36(18)
O3 Eu Cl2 Li3 -157.3(2)
O4 Eu Cl2 Li3 -83.5(2)
O6 Eu Cl2 Li3 -1.1(2)
O1 Eu Cl2 Li3 116.4(2)
Cl1 Eu Cl2 Li3 56.3(2)
Li1 Eu Cl2 Li3 -120.4(2)
Li2 Eu Cl2 Li3 100.0(2)
Si3 Eu Cl2 Li3 -63.5(2)
Si1 Eu Cl2 Li3 132.5(2)
Si4 Eu Cl2 Li3 -13.0(2)
O3 Eu Si1 O1 139.6(2)
O4 Eu Si1 O1 138.3(2)
O6 Eu Si1 O1 -62.7(2)
Cl1 Eu Si1 O1 28.97(19)
Cl2 Eu Si1 O1 -129.12(19)
Li1 Eu Si1 O1 140.6(2)
Li3 Eu Si1 O1 -95.4(2)
Li2 Eu Si1 O1 16.1(2)
Si3 Eu Si1 O1 146.4(2)
Si4 Eu Si1 O1 -43.86(19)
O3 Eu Si1 O2 -14.41(12)
O4 Eu Si1 O2 -15.77(16)
O6 Eu Si1 O2 143.26(12)
O1 Eu Si1 O2 -154.0(2)
Cl1 Eu Si1 O2 -125.08(10)
Cl2 Eu Si1 O2 76.84(10)
Li1 Eu Si1 O2 -13.48(16)
Li3 Eu Si1 O2 110.56(16)
Li2 Eu Si1 O2 -137.90(19)
Si3 Eu Si1 O2 -7.69(15)
Si4 Eu Si1 O2 162.09(10)
O3 Eu Si1 C21 91.78(19)
O4 Eu Si1 C21 90.4(2)
O6 Eu Si1 C21 -110.55(19)
O1 Eu Si1 C21 -47.9(2)
Cl1 Eu Si1 C21 -18.89(17)
Cl2 Eu Si1 C21 -176.98(17)
Li1 Eu Si1 C21 92.7(2)
Li3 Eu Si1 C21 -143.3(2)
Li2 Eu Si1 C21 -31.7(2)
Si3 Eu Si1 C21 98.49(19)
Si4 Eu Si1 C21 -91.73(18)
O3 Eu Si1 C11 -121.43(14)
O4 Eu Si1 C11 -122.79(17)
O6 Eu Si1 C11 36.24(15)
O1 Eu Si1 C11 98.9(2)
Cl1 Eu Si1 C11 127.90(12)
Cl2 Eu Si1 C11 -30.19(12)
Li1 Eu Si1 C11 -120.50(17)
Li3 Eu Si1 C11 3.53(17)
Li2 Eu Si1 C11 115.1(2)
Si3 Eu Si1 C11 -114.72(15)
Si4 Eu Si1 C11 55.06(13)
O3 Eu Si1 Li2 123.50(18)
O4 Eu Si1 Li2 122.1(2)
O6 Eu Si1 Li2 -78.84(18)
O1 Eu Si1 Li2 -16.1(2)
Cl1 Eu Si1 Li2 12.83(17)
Cl2 Eu Si1 Li2 -145.26(17)
Li1 Eu Si1 Li2 124.4(2)
Li3 Eu Si1 Li2 -111.5(2)
Si3 Eu Si1 Li2 130.21(19)
Si4 Eu Si1 Li2 -60.01(17)
O4 Eu Si2 O3 6.4(2)
O6 Eu Si2 O3 91.8(3)
O1 Eu Si2 O3 -157.6(2)
Cl1 Eu Si2 O3 -91.9(2)
Cl2 Eu Si2 O3 107.2(2)
Li1 Eu Si2 O3 6.4(2)
Li3 Eu Si2 O3 103.5(3)
Li2 Eu Si2 O3 -130.9(2)
Si3 Eu Si2 O3 10.0(2)
Si1 Eu Si2 O3 -171.0(2)
Si4 Eu Si2 O3 21.8(2)
O3 Eu Si2 O2 -177.8(2)
O4 Eu Si2 O2 -171.44(12)
O6 Eu Si2 O2 -86.0(2)
O1 Eu Si2 O2 24.58(11)
Cl1 Eu Si2 O2 90.34(10)
Cl2 Eu Si2 O2 -70.65(10)
Li1 Eu Si2 O2 -171.38(17)
Li3 Eu Si2 O2 -74.3(2)
Li2 Eu Si2 O2 51.31(17)
Si3 Eu Si2 O2 -167.78(9)
Si1 Eu Si2 O2 11.17(9)
Si4 Eu Si2 O2 -155.98(11)
O3 Eu Si2 C41 -75.3(2)
O4 Eu Si2 C41 -68.97(17)
O6 Eu Si2 C41 16.5(3)
O1 Eu Si2 C41 127.05(17)
Cl1 Eu Si2 C41 -167.19(15)
Cl2 Eu Si2 C41 31.82(15)
Li1 Eu Si2 C41 -68.9(2)
Li3 Eu Si2 C41 28.2(2)
Li2 Eu Si2 C41 153.8(2)
Si3 Eu Si2 C41 -65.31(15)
Si1 Eu Si2 C41 113.64(15)
Si4 Eu Si2 C41 -53.50(18)
O3 Eu Si2 C31 75.3(2)
O4 Eu Si2 C31 81.63(16)
O6 Eu Si2 C31 167.1(2)
O1 Eu Si2 C31 -82.34(16)
Cl1 Eu Si2 C31 -16.58(15)
Cl2 Eu Si2 C31 -177.57(15)
Li1 Eu Si2 C31 81.7(2)
Li3 Eu Si2 C31 178.8(2)
Li2 Eu Si2 C31 -55.6(2)
Si3 Eu Si2 C31 85.30(15)
Si1 Eu Si2 C31 -95.76(15)
Si4 Eu Si2 C31 97.10(16)
O3 Eu Si3 O4 -7.6(2)
O6 Eu Si3 O4 -169.3(2)
O1 Eu Si3 O4 85.3(4)
Cl1 Eu Si3 O4 104.0(2)
Cl2 Eu Si3 O4 -95.3(2)
Li1 Eu Si3 O4 -7.3(2)
Li3 Eu Si3 O4 -135.8(2)
Li2 Eu Si3 O4 104.9(3)
Si1 Eu Si3 O4 -13.9(2)
Si4 Eu Si3 O4 173.6(2)
O3 Eu Si3 O5 -165.76(12)
O4 Eu Si3 O5 -158.2(2)
O6 Eu Si3 O5 32.52(12)
O1 Eu Si3 O5 -72.9(3)
Cl1 Eu Si3 O5 -54.15(10)
Cl2 Eu Si3 O5 106.46(11)
Li1 Eu Si3 O5 -165.49(17)
Li3 Eu Si3 O5 66.00(16)
Li2 Eu Si3 O5 -53.3(2)
Si1 Eu Si3 O5 -172.08(12)
Si4 Eu Si3 O5 15.43(10)
O3 Eu Si3 C51 -57.36(18)
O4 Eu Si3 C51 -49.8(3)
O6 Eu Si3 C51 140.92(18)
O1 Eu Si3 C51 35.5(3)
Cl1 Eu Si3 C51 54.25(16)
Cl2 Eu Si3 C51 -145.14(16)
Li1 Eu Si3 C51 -57.1(2)
Li3 Eu Si3 C51 174.4(2)
Li2 Eu Si3 C51 55.1(2)
Si1 Eu Si3 C51 -63.7(2)
Si4 Eu Si3 C51 123.83(17)
O3 Eu Si3 C61 86.69(15)
O4 Eu Si3 C61 94.3(2)
O6 Eu Si3 C61 -75.03(15)
O1 Eu Si3 C61 179.5(3)
Cl1 Eu Si3 C61 -161.70(13)
Cl2 Eu Si3 C61 -1.09(13)
Li1 Eu Si3 C61 86.95(19)
Li3 Eu Si3 C61 -41.55(17)
Li2 Eu Si3 C61 -160.8(2)
Si1 Eu Si3 C61 80.36(16)
Si4 Eu Si3 C61 -92.13(13)
O3 Eu Si4 O6 129.8(2)
O4 Eu Si4 O6 134.14(19)
O1 Eu Si4 O6 -63.0(2)
Cl1 Eu Si4 O6 -123.56(18)
Cl2 Eu Si4 O6 34.76(18)
Li1 Eu Si4 O6 131.0(2)
Li3 Eu Si4 O6 23.2(2)
Li2 Eu Si4 O6 -90.8(2)
Si3 Eu Si4 O6 131.85(18)
Si1 Eu Si4 O6 -44.54(19)
O3 Eu Si4 O5 -17.52(16)
O4 Eu Si4 O5 -13.20(12)
O6 Eu Si4 O5 -147.3(2)
O1 Eu Si4 O5 149.63(13)
Cl1 Eu Si4 O5 89.10(10)
Cl2 Eu Si4 O5 -112.58(10)
Li1 Eu Si4 O5 -16.30(16)
Li3 Eu Si4 O5 -124.2(2)
Li2 Eu Si4 O5 121.90(17)
Si3 Eu Si4 O5 -15.49(10)
Si1 Eu Si4 O5 168.12(10)
O3 Eu Si4 C81 93.6(2)
O4 Eu Si4 C81 97.9(2)
O6 Eu Si4 C81 -36.2(3)
O1 Eu Si4 C81 -99.2(2)
Cl1 Eu Si4 C81 -159.76(19)
Cl2 Eu Si4 C81 -1.44(19)
Li1 Eu Si4 C81 94.8(2)
Li3 Eu Si4 C81 -13.0(2)
Li2 Eu Si4 C81 -127.0(2)
Si3 Eu Si4 C81 95.65(19)
Si1 Eu Si4 C81 -80.7(2)
O3 Eu Si4 C71 -123.45(18)
O4 Eu Si4 C71 -119.14(16)
O6 Eu Si4 C71 106.7(2)
O1 Eu Si4 C71 43.69(16)
Cl1 Eu Si4 C71 -16.84(14)
Cl2 Eu Si4 C71 141.48(14)
Li1 Eu Si4 C71 -122.24(18)
Li3 Eu Si4 C71 129.9(2)
Li2 Eu Si4 C71 16.0(2)
Si3 Eu Si4 C71 -121.43(14)
Si1 Eu Si4 C71 62.18(15)
O3 Eu Si4 Li3 106.6(2)
O4 Eu Si4 Li3 110.96(19)
O6 Eu Si4 Li3 -23.2(2)
O1 Eu Si4 Li3 -86.20(19)
Cl1 Eu Si4 Li3 -146.74(17)
Cl2 Eu Si4 Li3 11.58(17)
Li1 Eu Si4 Li3 107.9(2)
Li2 Eu Si4 Li3 -113.9(2)
Si3 Eu Si4 Li3 108.67(17)
Si1 Eu Si4 Li3 -67.72(18)
O2 Si1 O1 Li2 -123.4(3)
C21 Si1 O1 Li2 -4.4(4)
C11 Si1 O1 Li2 115.5(3)
Eu Si1 O1 Li2 -151.4(4)
O2 Si1 O1 Eu 27.9(2)
C21 Si1 O1 Eu 146.91(18)
C11 Si1 O1 Eu -93.2(2)
Li2 Si1 O1 Eu 151.4(4)
O3 Eu O1 Si1 -37.58(18)
O4 Eu O1 Si1 -73.9(3)
O6 Eu O1 Si1 128.86(17)
Cl1 Eu O1 Si1 -150.45(19)
Cl2 Eu O1 Si1 49.39(18)
Li1 Eu O1 Si1 -46.2(2)
Li3 Eu O1 Si1 92.0(2)
Li2 Eu O1 Si1 -156.3(3)
Si3 Eu O1 Si1 -131.2(2)
Si4 Eu O1 Si1 149.92(13)
O3 Eu O1 Li2 118.7(3)
O4 Eu O1 Li2 82.4(3)
O6 Eu O1 Li2 -74.8(3)
Cl1 Eu O1 Li2 5.9(2)
Cl2 Eu O1 Li2 -154.3(2)
Li1 Eu O1 Li2 110.1(3)
Li3 Eu O1 Li2 -111.7(3)
Si3 Eu O1 Li2 25.1(4)
Si1 Eu O1 Li2 156.3(3)
Si4 Eu O1 Li2 -53.8(3)
O1 Si1 O2 Si2 14.4(3)
C21 Si1 O2 Si2 -109.1(3)
C11 Si1 O2 Si2 137.5(2)
Li2 Si1 O2 Si2 -16.1(4)
Eu Si1 O2 Si2 28.5(2)
O3 Si2 O2 Si1 -29.5(3)
C41 Si2 O2 Si1 -150.8(3)
C31 Si2 O2 Si1 90.1(3)
Eu Si2 O2 Si1 -28.4(2)
O2 Si2 O3 Li1 -166.0(3)
C41 Si2 O3 Li1 -49.6(4)
C31 Si2 O3 Li1 74.9(4)
Eu Si2 O3 Li1 -168.3(4)
O2 Si2 O3 Eu 2.3(2)
C41 Si2 O3 Eu 118.7(2)
C31 Si2 O3 Eu -116.7(2)
O4 Eu O3 Si2 -173.4(2)
O6 Eu O3 Si2 -131.9(2)
O1 Eu O3 Si2 20.8(2)
Cl1 Eu O3 Si2 95.97(19)
Cl2 Eu O3 Si2 -70.89(19)
Li1 Eu O3 Si2 -171.2(3)
Li3 Eu O3 Si2 -91.4(3)
Li2 Eu O3 Si2 50.7(2)
Si3 Eu O3 Si2 -170.79(19)
Si1 Eu O3 Si2 7.39(17)
Si4 Eu O3 Si2 -169.24(12)
O4 Eu O3 Li1 -2.3(2)
O6 Eu O3 Li1 39.3(3)
O1 Eu O3 Li1 -168.1(2)
Cl1 Eu O3 Li1 -92.9(2)
Cl2 Eu O3 Li1 100.3(2)
Li3 Eu O3 Li1 79.8(3)
Li2 Eu O3 Li1 -138.1(2)
Si3 Eu O3 Li1 0.4(2)
Si1 Eu O3 Li1 178.5(2)
Si4 Eu O3 Li1 1.9(3)
O5 Si3 O4 Li1 -170.0(3)
C51 Si3 O4 Li1 -50.5(4)
C61 Si3 O4 Li1 69.9(4)
Eu Si3 O4 Li1 166.5(4)
O5 Si3 O4 Eu 23.4(2)
C51 Si3 O4 Eu 143.0(2)
C61 Si3 O4 Eu -96.6(2)
O3 Eu O4 Si3 172.2(2)
O6 Eu O4 Si3 9.8(2)
O1 Eu O4 Si3 -150.03(18)
Cl1 Eu O4 Si3 -77.2(2)
Cl2 Eu O4 Si3 88.4(2)
Li1 Eu O4 Si3 169.9(3)
Li3 Eu O4 Si3 43.3(2)
Li2 Eu O4 Si3 -96.0(3)
Si1 Eu O4 Si3 173.51(11)
Si4 Eu O4 Si3 -5.20(17)
O3 Eu O4 Li1 2.3(2)
O6 Eu O4 Li1 -160.1(2)
O1 Eu O4 Li1 40.1(3)
Cl1 Eu O4 Li1 112.9(2)
Cl2 Eu O4 Li1 -81.5(2)
Li3 Eu O4 Li1 -126.6(2)
Li2 Eu O4 Li1 94.1(3)
Si3 Eu O4 Li1 -169.9(3)
Si1 Eu O4 Li1 3.6(3)
Si4 Eu O4 Li1 -175.1(2)
O6 Si4 O5 Si3 17.8(3)
C81 Si4 O5 Si3 -103.2(2)
C71 Si4 O5 Si3 143.4(2)
Li3 Si4 O5 Si3 -16.5(3)
Eu Si4 O5 Si3 35.2(2)
O4 Si3 O5 Si4 -46.4(3)
C51 Si3 O5 Si4 -168.6(2)
C61 Si3 O5 Si4 74.7(3)
Eu Si3 O5 Si4 -35.3(2)
O5 Si4 O6 Li3 -105.0(3)
C81 Si4 O6 Li3 14.6(3)
C71 Si4 O6 Li3 133.9(3)
Eu Si4 O6 Li3 -140.2(4)
O5 Si4 O6 Eu 35.2(2)
C81 Si4 O6 Eu 154.77(17)
C71 Si4 O6 Eu -85.9(2)
Li3 Si4 O6 Eu 140.2(4)
O3 Eu O6 Si4 -82.5(3)
O4 Eu O6 Si4 -42.46(18)
O1 Eu O6 Si4 128.62(17)
Cl1 Eu O6 Si4 53.85(17)
Cl2 Eu O6 Si4 -144.95(18)
Li1 Eu O6 Si4 -56.2(2)
Li3 Eu O6 Si4 -146.3(4)
Li2 Eu O6 Si4 94.9(2)
Si3 Eu O6 Si4 -38.85(15)
Si1 Eu O6 Si4 149.50(14)
O3 Eu O6 Li3 63.8(3)
O4 Eu O6 Li3 103.8(3)
O1 Eu O6 Li3 -85.1(3)
Cl1 Eu O6 Li3 -159.9(3)
Cl2 Eu O6 Li3 1.4(3)
Li1 Eu O6 Li3 90.1(3)
Li2 Eu O6 Li3 -118.8(3)
Si3 Eu O6 Li3 107.4(3)
Si1 Eu O6 Li3 -64.2(3)
Si4 Eu O6 Li3 146.3(4)
Si3 O4 Li1 O3 -172.5(2)
Eu O4 Li1 O3 -2.6(2)
Si3 O4 Li1 O7 59.7(5)
Eu O4 Li1 O7 -130.4(4)
Si3 O4 Li1 O8 -43.2(5)
Eu O4 Li1 O8 126.7(4)
Si3 O4 Li1 Eu -169.9(3)
Si2 O3 Li1 O4 174.0(2)
Eu O3 Li1 O4 2.6(2)
Si2 O3 Li1 O7 -54.4(5)
Eu O3 Li1 O7 134.3(3)
Si2 O3 Li1 O8 44.8(5)
Eu O3 Li1 O8 -126.6(3)
Si2 O3 Li1 Eu 171.4(3)
C1 O7 Li1 O4 -107.6(4)
C3 O7 Li1 O4 30.3(7)
C1 O7 Li1 O3 136.3(4)
C3 O7 Li1 O3 -85.7(5)
C1 O7 Li1 O8 14.9(4)
C3 O7 Li1 O8 152.8(4)
C1 O7 Li1 Eu -168.5(4)
C3 O7 Li1 Eu -30.6(7)
C4 O8 Li1 O4 -82.5(5)
C2 O8 Li1 O4 139.3(4)
C4 O8 Li1 O3 33.2(6)
C2 O8 Li1 O3 -105.0(4)
C4 O8 Li1 O7 152.2(4)
C2 O8 Li1 O7 14.0(4)
C4 O8 Li1 Eu -24.7(7)
C2 O8 Li1 Eu -162.9(4)
O3 Eu Li1 O4 -176.4(3)
O6 Eu Li1 O4 22.9(3)
O1 Eu Li1 O4 -162.18(16)
Cl1 Eu Li1 O4 -75.1(2)
Cl2 Eu Li1 O4 103.56(19)
Li3 Eu Li1 O4 61.3(3)
Li2 Eu Li1 O4 -120.9(2)
Si3 Eu Li1 O4 4.05(14)
Si1 Eu Li1 O4 -177.82(16)
Si4 Eu Li1 O4 4.8(2)
O4 Eu Li1 O3 176.4(3)
O6 Eu Li1 O3 -160.73(16)
O1 Eu Li1 O3 14.2(3)
Cl1 Eu Li1 O3 101.27(19)
Cl2 Eu Li1 O3 -80.05(19)
Li3 Eu Li1 O3 -122.3(2)
Li2 Eu Li1 O3 55.5(3)
Si3 Eu Li1 O3 -179.6(3)
Si1 Eu Li1 O3 -1.4(2)
Si4 Eu Li1 O3 -178.83(16)
O3 Eu Li1 O7 -83.2(5)
O4 Eu Li1 O7 93.2(5)
O6 Eu Li1 O7 116.1(5)
O1 Eu Li1 O7 -69.0(5)
Cl1 Eu Li1 O7 18.1(5)
Cl2 Eu Li1 O7 -163.2(5)
Li3 Eu Li1 O7 154.5(5)
Li2 Eu Li1 O7 -27.7(6)
Si3 Eu Li1 O7 97.2(5)
Si1 Eu Li1 O7 -84.6(5)
Si4 Eu Li1 O7 98.0(5)
O3 Eu Li1 O8 91.9(5)
O4 Eu Li1 O8 -91.7(5)
O6 Eu Li1 O8 -68.8(5)
O1 Eu Li1 O8 106.1(4)
Cl1 Eu Li1 O8 -166.8(4)
Cl2 Eu Li1 O8 11.9(4)
Li3 Eu Li1 O8 -30.4(5)
Li2 Eu Li1 O8 147.5(4)
Si3 Eu Li1 O8 -87.6(4)
Si1 Eu Li1 O8 90.5(4)
Si4 Eu Li1 O8 -86.9(4)
Si1 O1 Li2 O10 15.2(8)
Eu O1 Li2 O10 -142.0(6)
Si1 O1 Li2 O9 -91.5(4)
Eu O1 Li2 O9 111.2(3)
Si1 O1 Li2 Cl1 150.4(2)
Eu O1 Li2 Cl1 -6.8(3)
Si1 O1 Li2 C91 -77.9(6)
Eu O1 Li2 C91 124.8(5)
Eu O1 Li2 Si1 -157.2(3)
Si1 O1 Li2 Eu 157.2(3)
C92 O10 Li2 O1 -110.8(6)
C94 O10 Li2 O1 33.1(9)
C92 O10 Li2 O9 6.9(4)
C94 O10 Li2 O9 150.8(4)
C92 O10 Li2 Cl1 117.4(4)
C94 O10 Li2 Cl1 -98.7(5)
C92 O10 Li2 C91 19.4(3)
C94 O10 Li2 C91 163.3(4)
C92 O10 Li2 Si1 -103.8(4)
C94 O10 Li2 Si1 40.1(6)
C92 O10 Li2 Eu 168.8(7)
C94 O10 Li2 Eu -47.3(10)
C91 O9 Li2 O1 162.0(4)
C93 O9 Li2 O1 -69.3(6)
C91 O9 Li2 O10 21.9(4)
C93 O9 Li2 O10 150.7(4)
C91 O9 Li2 Cl1 -87.9(4)
C93 O9 Li2 Cl1 40.9(6)
C93 O9 Li2 C91 128.8(6)
C91 O9 Li2 Si1 134.7(3)
C93 O9 Li2 Si1 -96.5(5)
C91 O9 Li2 Eu -149.1(3)
C93 O9 Li2 Eu -20.3(6)
Eu Cl1 Li2 O1 5.8(2)
Eu Cl1 Li2 O10 155.7(3)
Eu Cl1 Li2 O9 -113.6(3)
Eu Cl1 Li2 C91 -144.2(3)
Eu Cl1 Li2 Si1 19.8(2)
O2 Si1 Li2 O1 71.4(4)
C21 Si1 Li2 O1 175.9(3)
C11 Si1 Li2 O1 -78.9(4)
Eu Si1 Li2 O1 16.9(2)
O1 Si1 Li2 O10 -169.0(6)
O2 Si1 Li2 O10 -97.6(3)
C21 Si1 Li2 O10 6.9(3)
C11 Si1 Li2 O10 112.1(3)
Eu Si1 Li2 O10 -152.2(4)
O1 Si1 Li2 O9 99.1(5)
O2 Si1 Li2 O9 170.4(2)
C21 Si1 Li2 O9 -85.0(3)
C11 Si1 Li2 O9 20.1(4)
Eu Si1 Li2 O9 115.9(3)
O1 Si1 Li2 Cl1 -34.3(2)
O2 Si1 Li2 Cl1 37.1(4)
C21 Si1 Li2 Cl1 141.6(3)
C11 Si1 Li2 Cl1 -113.2(3)
Eu Si1 Li2 Cl1 -17.5(2)
O1 Si1 Li2 C91 125.7(5)
O2 Si1 Li2 C91 -162.9(3)
C21 Si1 Li2 C91 -58.4(4)
C11 Si1 Li2 C91 46.8(4)
Eu Si1 Li2 C91 142.6(4)
O1 Si1 Li2 Eu -16.9(2)
O2 Si1 Li2 Eu 54.5(2)
C21 Si1 Li2 Eu 159.03(16)
C11 Si1 Li2 Eu -95.77(19)
O3 Eu Li2 O1 -63.6(2)
O4 Eu Li2 O1 -144.45(19)
O6 Eu Li2 O1 117.6(2)
Cl1 Eu Li2 O1 -171.8(3)
Cl2 Eu Li2 O1 30.5(3)
Li1 Eu Li2 O1 -94.5(3)
Li3 Eu Li2 O1 83.2(3)
Si3 Eu Li2 O1 -173.05(13)
Si1 Eu Li2 O1 -10.27(15)
Si4 Eu Li2 O1 139.3(2)
O3 Eu Li2 O10 45.2(8)
O4 Eu Li2 O10 -35.7(9)
O6 Eu Li2 O10 -133.6(7)
O1 Eu Li2 O10 108.8(8)
Cl1 Eu Li2 O10 -63.0(7)
Cl2 Eu Li2 O10 139.3(7)
Li1 Eu Li2 O10 14.2(9)
Li3 Eu Li2 O10 -168.0(7)
Si3 Eu Li2 O10 -64.3(8)
Si1 Eu Li2 O10 98.5(8)
Si4 Eu Li2 O10 -111.9(7)
O3 Eu Li2 O9 -155.9(3)
O4 Eu Li2 O9 123.2(3)
O6 Eu Li2 O9 25.3(4)
O1 Eu Li2 O9 -92.3(4)
Cl1 Eu Li2 O9 95.9(4)
Cl2 Eu Li2 O9 -61.8(4)
Li1 Eu Li2 O9 173.1(3)
Li3 Eu Li2 O9 -9.1(4)
Si3 Eu Li2 O9 94.6(4)
Si1 Eu Li2 O9 -102.6(4)
Si4 Eu Li2 O9 47.0(4)
O3 Eu Li2 Cl1 108.16(14)
O4 Eu Li2 Cl1 27.3(3)
O6 Eu Li2 Cl1 -70.63(17)
O1 Eu Li2 Cl1 171.8(3)
Cl2 Eu Li2 Cl1 -157.69(8)
Li1 Eu Li2 Cl1 77.3(2)
Li3 Eu Li2 Cl1 -105.0(2)
Si3 Eu Li2 Cl1 -1.3(3)
Si1 Eu Li2 Cl1 161.5(2)
Si4 Eu Li2 Cl1 -48.90(16)
O3 Eu Li2 C91 179.0(5)
O4 Eu Li2 C91 98.2(5)
O6 Eu Li2 C91 0.2(5)
O1 Eu Li2 C91 -117.4(6)
Cl1 Eu Li2 C91 70.9(5)
Cl2 Eu Li2 C91 -86.8(5)
Li1 Eu Li2 C91 148.1(4)
Li3 Eu Li2 C91 -34.1(6)
Si3 Eu Li2 C91 69.6(6)
Si1 Eu Li2 C91 -127.6(6)
Si4 Eu Li2 C91 22.0(5)
O3 Eu Li2 Si1 -53.34(14)
O4 Eu Li2 Si1 -134.18(13)
O6 Eu Li2 Si1 127.87(10)
O1 Eu Li2 Si1 10.27(15)
Cl1 Eu Li2 Si1 -161.5(2)
Cl2 Eu Li2 Si1 40.81(16)
Li1 Eu Li2 Si1 -84.2(2)
Li3 Eu Li2 Si1 93.50(18)
Si3 Eu Li2 Si1 -162.78(6)
Si4 Eu Li2 Si1 149.59(7)
Si4 O6 Li3 O11 10.9(8)
Eu O6 Li3 O11 -138.0(6)
Si4 O6 Li3 O12 -104.0(4)
Eu O6 Li3 O12 107.0(3)
Si4 O6 Li3 Cl2 147.4(2)
Eu O6 Li3 Cl2 -1.5(3)
Si4 O6 Li3 C96 -97.4(7)
Eu O6 Li3 C96 113.6(6)
Eu O6 Li3 Si4 -148.9(3)
Si4 O6 Li3 Eu 148.9(3)
C95 O11 Li3 O6 -125.4(6)
C97 O11 Li3 O6 22.3(8)
C95 O11 Li3 O12 0.1(4)
C97 O11 Li3 O12 147.7(3)
C95 O11 Li3 Cl2 100.6(4)
C97 O11 Li3 Cl2 -111.7(4)
C95 O11 Li3 C96 16.4(3)
C97 O11 Li3 C96 164.1(4)
C95 O11 Li3 Si4 -120.0(3)
C97 O11 Li3 Si4 27.6(5)
C95 O11 Li3 Eu 150.7(6)
C97 O11 Li3 Eu -61.7(8)
C98 O12 Li3 O6 -62.2(5)
C96 O12 Li3 O6 172.9(4)
C98 O12 Li3 O11 152.9(3)
C96 O12 Li3 O11 28.0(3)
C98 O12 Li3 Cl2 44.7(4)
C96 O12 Li3 Cl2 -80.2(3)
C98 O12 Li3 C96 125.0(4)
C98 O12 Li3 Si4 -92.2(4)
C96 O12 Li3 Si4 142.8(3)
C98 O12 Li3 Eu -11.6(5)
C96 O12 Li3 Eu -136.5(3)
Eu Cl2 Li3 O6 1.3(3)
Eu Cl2 Li3 O11 154.0(4)
Eu Cl2 Li3 O12 -118.8(3)
Eu Cl2 Li3 C96 -148.8(2)
Eu Cl2 Li3 Si4 17.6(3)
O5 Si4 Li3 O6 88.9(3)
C81 Si4 Li3 O6 -166.1(3)
C71 Si4 Li3 O6 -64.2(4)
Eu Si4 Li3 O6 22.8(2)
O6 Si4 Li3 O11 -172.4(5)
O5 Si4 Li3 O11 -83.5(3)
C81 Si4 Li3 O11 21.5(3)
C71 Si4 Li3 O11 123.4(3)
Eu Si4 Li3 O11 -149.6(4)
O6 Si4 Li3 O12 90.5(5)
O5 Si4 Li3 O12 179.4(3)
C81 Si4 Li3 O12 -75.6(4)
C71 Si4 Li3 O12 26.4(5)
Eu Si4 Li3 O12 113.4(4)
O6 Si4 Li3 Cl2 -38.3(3)
O5 Si4 Li3 Cl2 50.6(4)
C81 Si4 Li3 Cl2 155.6(4)
C71 Si4 Li3 Cl2 -102.5(3)
Eu Si4 Li3 Cl2 -15.5(2)
O6 Si4 Li3 C96 119.7(6)
O5 Si4 Li3 C96 -151.4(4)
C81 Si4 Li3 C96 -46.4(5)
C71 Si4 Li3 C96 55.5(6)
Eu Si4 Li3 C96 142.5(5)
O6 Si4 Li3 Eu -22.8(2)
O5 Si4 Li3 Eu 66.08(18)
C81 Si4 Li3 Eu 171.07(17)
C71 Si4 Li3 Eu -87.0(2)
O3 Eu Li3 O6 -148.76(18)
O4 Eu Li3 O6 -75.5(2)
O1 Eu Li3 O6 110.1(2)
Cl1 Eu Li3 O6 23.4(3)
Cl2 Eu Li3 O6 -178.1(4)
Li1 Eu Li3 O6 -107.8(3)
Li2 Eu Li3 O6 74.2(3)
Si3 Eu Li3 O6 -61.9(2)
Si1 Eu Li3 O6 132.2(2)
Si4 Eu Li3 O6 -14.38(16)
O3 Eu Li3 O11 -32.8(8)
O4 Eu Li3 O11 40.5(7)
O6 Eu Li3 O11 116.0(9)
O1 Eu Li3 O11 -134.0(7)
Cl1 Eu Li3 O11 139.4(7)
Cl2 Eu Li3 O11 -62.1(7)
Li1 Eu Li3 O11 8.2(8)
Li2 Eu Li3 O11 -169.8(7)
Si3 Eu Li3 O11 54.1(7)
Si1 Eu Li3 O11 -111.8(7)
Si4 Eu Li3 O11 101.6(8)
O3 Eu Li3 O12 112.8(3)
O4 Eu Li3 O12 -174.0(3)
O6 Eu Li3 O12 -98.5(4)
O1 Eu Li3 O12 11.6(3)
Cl1 Eu Li3 O12 -75.1(3)
Cl2 Eu Li3 O12 83.4(3)
Li1 Eu Li3 O12 153.8(3)
Li2 Eu Li3 O12 -24.3(4)
Si3 Eu Li3 O12 -160.4(3)
Si1 Eu Li3 O12 33.7(3)
Si4 Eu Li3 O12 -112.9(3)
O3 Eu Li3 Cl2 29.4(3)
O4 Eu Li3 Cl2 102.59(16)
O6 Eu Li3 Cl2 178.1(4)
O1 Eu Li3 Cl2 -71.81(17)
Cl1 Eu Li3 Cl2 -158.50(8)
Li1 Eu Li3 Cl2 70.4(2)
Li2 Eu Li3 Cl2 -107.68(19)
Si3 Eu Li3 Cl2 116.21(16)
Si1 Eu Li3 Cl2 -49.69(17)
Si4 Eu Li3 Cl2 163.8(2)
O3 Eu Li3 C96 81.0(4)
O4 Eu Li3 C96 154.2(4)
O6 Eu Li3 C96 -130.3(5)
O1 Eu Li3 C96 -20.2(4)
Cl1 Eu Li3 C96 -106.9(4)
Cl2 Eu Li3 C96 51.6(3)
Li1 Eu Li3 C96 122.0(4)
Li2 Eu Li3 C96 -56.1(4)
Si3 Eu Li3 C96 167.8(4)
Si1 Eu Li3 C96 1.9(4)
Si4 Eu Li3 C96 -144.7(5)
O3 Eu Li3 Si4 -134.38(11)
O4 Eu Li3 Si4 -61.16(12)
O6 Eu Li3 Si4 14.38(16)
O1 Eu Li3 Si4 124.43(11)
Cl1 Eu Li3 Si4 37.75(18)
Cl2 Eu Li3 Si4 -163.8(2)
Li1 Eu Li3 Si4 -93.39(17)
Li2 Eu Li3 Si4 88.6(2)
Si3 Eu Li3 Si4 -47.55(9)
Si1 Eu Li3 Si4 146.56(8)
C3 O7 C1 C2 176.9(4)
Li1 O7 C1 C2 -39.5(5)
C4 O8 C2 C1 176.1(4)
Li1 O8 C2 C1 -38.7(5)
O7 C1 C2 O8 51.6(5)
O1 Si1 C11 C12 131.7(3)
O2 Si1 C11 C12 8.6(4)
C21 Si1 C11 C12 -104.3(4)
Li2 Si1 C11 C12 163.3(3)
Eu Si1 C11 C12 98.4(3)
O1 Si1 C11 C16 -50.6(4)
O2 Si1 C11 C16 -173.8(3)
C21 Si1 C11 C16 73.3(4)
Li2 Si1 C11 C16 -19.0(4)
Eu Si1 C11 C16 -84.0(3)
C16 C11 C12 C13 -0.2(7)
Si1 C11 C12 C13 177.5(4)
C11 C12 C13 C14 -0.5(8)
C12 C13 C14 C15 0.9(8)
C13 C14 C15 C16 -0.5(8)
C14 C15 C16 C11 -0.3(7)
C12 C11 C16 C15 0.7(6)
Si1 C11 C16 C15 -177.1(4)
O1 Si1 C21 C22 75.6(4)
O2 Si1 C21 C22 -161.9(3)
C11 Si1 C21 C22 -47.2(4)
Li2 Si1 C21 C22 73.4(4)
Eu Si1 C21 C22 100.4(4)
O1 Si1 C21 C26 -108.2(3)
O2 Si1 C21 C26 14.3(4)
C11 Si1 C21 C26 129.0(3)
Li2 Si1 C21 C26 -110.4(4)
Eu Si1 C21 C26 -83.5(3)
C26 C21 C22 C23 -1.4(6)
Si1 C21 C22 C23 175.0(3)
C21 C22 C23 C24 0.2(7)
C22 C23 C24 C25 0.5(7)
C23 C24 C25 C26 -0.1(7)
C24 C25 C26 C21 -1.1(7)
C22 C21 C26 C25 1.8(6)
Si1 C21 C26 C25 -174.6(3)
O3 Si2 C31 C32 -171.1(3)
O2 Si2 C31 C32 68.0(4)
C41 Si2 C31 C32 -46.2(4)
Eu Si2 C31 C32 160.1(3)
O3 Si2 C31 C36 11.5(4)
O2 Si2 C31 C36 -109.5(3)
C41 Si2 C31 C36 136.3(3)
Eu Si2 C31 C36 -17.3(4)
C36 C31 C32 C33 1.3(6)
Si2 C31 C32 C33 -176.2(3)
C31 C32 C33 C34 -0.7(7)
C32 C33 C34 C35 -0.8(7)
C33 C34 C35 C36 1.6(7)
C34 C35 C36 C31 -0.9(7)
C32 C31 C36 C35 -0.5(7)
Si2 C31 C36 C35 177.2(4)
O3 Si2 C41 C42 -70.4(4)
O2 Si2 C41 C42 50.1(4)
C31 Si2 C41 C42 166.6(3)
Eu Si2 C41 C42 -40.9(4)
O3 Si2 C41 C46 108.4(3)
O2 Si2 C41 C46 -131.1(3)
C31 Si2 C41 C46 -14.5(4)
Eu Si2 C41 C46 137.9(3)
C46 C41 C42 C43 -0.2(6)
Si2 C41 C42 C43 178.7(3)
C41 C42 C43 C44 0.0(7)
C42 C43 C44 C45 0.3(7)
C43 C44 C45 C46 -0.3(7)
C44 C45 C46 C41 0.1(7)
C42 C41 C46 C45 0.2(6)
Si2 C41 C46 C45 -178.7(3)
O4 Si3 C51 C56 91.7(4)
O5 Si3 C51 C56 -146.1(3)
C61 Si3 C51 C56 -29.5(4)
Eu Si3 C51 C56 115.0(3)
O4 Si3 C51 C52 -83.0(3)
O5 Si3 C51 C52 39.2(4)
C61 Si3 C51 C52 155.8(3)
Eu Si3 C51 C52 -59.7(4)
C56 C51 C52 C53 -0.3(6)
Si3 C51 C52 C53 174.6(3)
C51 C52 C53 C54 -0.2(7)
C52 C53 C54 C55 0.6(7)
C53 C54 C55 C56 -0.5(7)
C54 C55 C56 C51 0.1(7)
C52 C51 C56 C55 0.3(6)
Si3 C51 C56 C55 -174.6(3)
O4 Si3 C61 C62 -175.3(3)
O5 Si3 C61 C62 62.7(4)
C51 Si3 C61 C62 -53.0(4)
Eu Si3 C61 C62 154.0(3)
O4 Si3 C61 C66 5.4(4)
O5 Si3 C61 C66 -116.6(3)
C51 Si3 C61 C66 127.7(3)
Eu Si3 C61 C66 -25.3(3)
C66 C61 C62 C63 0.9(6)
Si3 C61 C62 C63 -178.4(3)
C61 C62 C63 C64 -1.0(7)
C62 C63 C64 C65 0.5(7)
C63 C64 C65 C66 0.0(7)
C64 C65 C66 C61 0.0(7)
C62 C61 C66 C65 -0.4(6)
Si3 C61 C66 C65 179.0(3)
O6 Si4 C71 C72 123.7(4)
O5 Si4 C71 C72 0.3(5)
C81 Si4 C71 C72 -114.5(4)
Li3 Si4 C71 C72 155.1(4)
Eu Si4 C71 C72 90.6(4)
O6 Si4 C71 C76 -59.9(4)
O5 Si4 C71 C76 176.7(3)
C81 Si4 C71 C76 61.9(4)
Li3 Si4 C71 C76 -28.5(5)
Eu Si4 C71 C76 -93.0(4)
C76 C71 C72 C73 0.8(8)
Si4 C71 C72 C73 177.2(5)
C71 C72 C73 C74 -1.0(10)
C72 C73 C74 C75 0.2(10)
C73 C74 C75 C76 0.8(9)
C74 C75 C76 C71 -1.0(8)
C72 C71 C76 C75 0.2(7)
Si4 C71 C76 C75 -176.3(4)
O6 Si4 C81 C86 46.0(3)
O5 Si4 C81 C86 167.5(3)
C71 Si4 C81 C86 -78.5(3)
Li3 Si4 C81 C86 53.8(3)
Eu Si4 C81 C86 65.1(4)
O6 Si4 C81 C82 -137.1(3)
O5 Si4 C81 C82 -15.6(4)
C71 Si4 C81 C82 98.4(3)
Li3 Si4 C81 C82 -129.3(3)
Eu Si4 C81 C82 -118.0(3)
C86 C81 C82 C83 0.4(6)
Si4 C81 C82 C83 -176.5(3)
C81 C82 C83 C84 -0.2(7)
C82 C83 C84 C85 -0.2(7)
C83 C84 C85 C86 0.3(6)
C84 C85 C86 C81 0.0(6)
C82 C81 C86 C85 -0.3(6)
Si4 C81 C86 C85 176.7(3)
C93 O9 C91 C92 -177.1(5)
Li2 O9 C91 C92 -45.3(5)
C93 O9 C91 Li2 -131.9(6)
O1 Li2 C91 O9 -26.4(6)
O10 Li2 C91 O9 -153.6(5)
Cl1 Li2 C91 O9 102.7(4)
Si1 Li2 C91 O9 -59.3(4)
Eu Li2 C91 O9 48.3(5)
O1 Li2 C91 C92 109.5(6)
O10 Li2 C91 C92 -17.7(3)
O9 Li2 C91 C92 135.9(5)
Cl1 Li2 C91 C92 -121.4(4)
Si1 Li2 C91 C92 76.7(4)
Eu Li2 C91 C92 -175.8(5)
C94 O10 C92 C91 176.7(4)
Li2 O10 C92 C91 -32.6(5)
O9 C91 C92 O10 51.8(5)
Li2 C91 C92 O10 21.7(3)
C97 O11 C95 C96 179.1(3)
Li3 O11 C95 C96 -27.4(4)
C98 O12 C96 C95 -178.1(3)
Li3 O12 C96 C95 -49.7(4)
C98 O12 C96 Li3 -128.5(4)
O11 C95 C96 O12 51.2(4)
O11 C95 C96 Li3 18.2(3)
O6 Li3 C96 O12 -11.7(6)
O11 Li3 C96 O12 -146.4(4)
Cl2 Li3 C96 O12 104.5(4)
Si4 Li3 C96 O12 -56.7(5)
Eu Li3 C96 O12 64.3(4)
O6 Li3 C96 C95 119.8(7)
O11 Li3 C96 C95 -14.9(2)
O12 Li3 C96 C95 131.4(4)
Cl2 Li3 C96 C95 -124.1(3)
Si4 Li3 C96 C95 74.8(5)
Eu Li3 C96 C95 -164.2(4)
